data_7027338
loop_
_publ_author_name
'Gal\'an, Bel\'en'
'Mosquera, Marta E. G.'
'Palmer, Julie S.'
'Raithby, Paul R.'
'Wright, Dominic S.'

_publ_section_title
;
 A leaving group strategy for the selective functionalisation of an imido
 Sn(II) cubane
;
_journal_issue 7
_journal_name_full 'Journal of the Chemical Society, Dalton Transactions'
_journal_page_first 1043
_journal_paper_doi 10.1039/a901478k
_journal_year 1999
_chemical_formula_sum 'C22 H34 N4 Sn4'
_chemical_formula_weight 829.29
_space_group_IT_number 2
_symmetry_cell_setting triclinic
_symmetry_space_group_name_Hall '-P 1'
_symmetry_space_group_name_H-M 'P -1'
_atom_sites_solution_hydrogens geom
_atom_sites_solution_primary direct
_atom_sites_solution_secondary difmap
_audit_creation_method SHELXL-97
_cell_angle_alpha 75.71(3)
_cell_angle_beta 81.36(4)
_cell_angle_gamma 81.72(4)
_cell_formula_units_Z 2
_cell_length_a 8.670(5)
_cell_length_b 9.703(5)
_cell_length_c 16.815(9)
_cell_measurement_reflns_used 25
_cell_measurement_temperature 180(2)
_cell_measurement_theta_max 12.5
_cell_measurement_theta_min 10
_cell_volume 1346.8(13)
_computing_cell_refinement 'Stoe DIF4'
_computing_data_collection 'Stoe DIF4'
_computing_data_reduction 'Stoe REDU4'
_computing_molecular_graphics 'SHELXTL-PLUS (Sheldrick, 1991)'
_computing_publication_material 'SHELXL-97 (Sheldrick, 1997)'
_computing_structure_refinement 'SHELXL-97 (Sheldrick, 1997)'
_computing_structure_solution 'SHELXS-97 (Sheldrick, 1990)'
_diffrn_ambient_temperature 180(2)
_diffrn_measured_fraction_theta_full 0.996
_diffrn_measured_fraction_theta_max 0.996
_diffrn_measurement_device_type 'Stoe four circle'
_diffrn_measurement_method 'omega/theta scans'
_diffrn_radiation_monochromator graphite
_diffrn_radiation_source 'fine-focus sealed tube'
_diffrn_radiation_type MoK\a
_diffrn_radiation_wavelength 0.71073
_diffrn_reflns_av_R_equivalents 0.0324
_diffrn_reflns_av_sigmaI/netI 0.0283
_diffrn_reflns_limit_h_max 9
_diffrn_reflns_limit_h_min -9
_diffrn_reflns_limit_k_max 10
_diffrn_reflns_limit_k_min -10
_diffrn_reflns_limit_l_max 18
_diffrn_reflns_limit_l_min -17
_diffrn_reflns_number 5293
_diffrn_reflns_theta_full 22.50
_diffrn_reflns_theta_max 22.50
_diffrn_reflns_theta_min 3.56
_diffrn_standards_interval_time 90
_diffrn_standards_number 3
_exptl_absorpt_coefficient_mu 3.682
_exptl_absorpt_correction_T_max 0.5904
_exptl_absorpt_correction_T_min 0.3206
_exptl_absorpt_correction_type 'Semi-empirical psi scans'
_exptl_crystal_colour yellow
_exptl_crystal_density_diffrn 2.045
_exptl_crystal_density_method 'not measured'
_exptl_crystal_description block
_exptl_crystal_F_000 788
_exptl_crystal_size_max 0.40
_exptl_crystal_size_mid 0.28
_exptl_crystal_size_min 0.16
_refine_diff_density_max 0.715
_refine_diff_density_min -0.665
_refine_diff_density_rms 0.096
_refine_ls_extinction_method none
_refine_ls_goodness_of_fit_ref 1.083
_refine_ls_hydrogen_treatment mixed
_refine_ls_matrix_type full
_refine_ls_number_parameters 280
_refine_ls_number_reflns 3505
_refine_ls_number_restraints 0
_refine_ls_restrained_S_all 1.083
_refine_ls_R_factor_all 0.0298
_refine_ls_R_factor_gt 0.0230
_refine_ls_shift/su_max 0.001
_refine_ls_shift/su_mean 0.000
_refine_ls_structure_factor_coef Fsqd
_refine_ls_weighting_details 'calc w=1/[\s^2^(Fo^2^)+(0.0298P)^2^+0.7363P] where P=(Fo^2^+2Fc^2^)/3'
_refine_ls_weighting_scheme calc
_refine_ls_wR_factor_gt 0.0546
_refine_ls_wR_factor_ref 0.0568
_reflns_number_gt 3063
_reflns_number_total 3505
_reflns_threshold_expression >2sigma(I)
_cod_data_source_file 901478ksup1.cif
_cod_data_source_block dw9813
_cod_depositor_comments
;
The following automatic conversions were performed:

'_symmetry_cell_setting' value 'Triclinic' changed to 'triclinic'
according to /home/saulius/struct/CIF-dictionaries/cif_core.dic
dictionary named 'cif_core.dic' version 2.4.2 from 2011-04-26.

Automatic conversion script
Id: cif_fix_values 1891 2012-01-12 08:04:46Z andrius 
;
_cod_original_sg_symbol_H-M P-1
_cod_database_code 7027338

loop_
_symmetry_equiv_pos_as_xyz
'x, y, z'
'-x, -y, -z'

loop_
_atom_site_label
_atom_site_type_symbol
_atom_site_fract_x
_atom_site_fract_y
_atom_site_fract_z
_atom_site_U_iso_or_equiv
_atom_site_adp_type
_atom_site_occupancy
_atom_site_symmetry_multiplicity
_atom_site_calc_flag
_atom_site_refinement_flags
Sn3 Sn -0.00454(4) 1.48165(4) -0.33504(2) 0.02528(11) Uani 1 1 d .
N3 N -0.0624(5) 1.5543(4) -0.2202(2) 0.0294(10) Uani 1 1 d .
C2 C -0.3555(5) 1.4566(5) -0.3679(3) 0.0266(11) Uani 1 1 d .
C22 C -0.5151(6) 1.4089(7) -0.3290(3) 0.0423(15) Uani 1 1 d .
H22A H -0.5038 1.3053 -0.3062 0.064 Uiso 1 1 calc R
H22B H -0.5874 1.4327 -0.3712 0.064 Uiso 1 1 calc R
H22C H -0.5568 1.4581 -0.2847 0.064 Uiso 1 1 calc R
Sn2 Sn -0.19842(4) 1.20625(4) -0.22984(2) 0.02600(11) Uani 1 1 d .
N1 N -0.2264(5) 1.3178(4) -0.1296(2) 0.0278(10) Uani 1 1 d .
Sn4 Sn 0.01751(4) 1.35790(4) -0.13318(2) 0.02905(11) Uani 1 1 d .
N2 N -0.2463(4) 1.4248(4) -0.3025(2) 0.0252(9) Uani 1 1 d .
C4 C 0.1698(5) 1.1719(5) -0.2634(3) 0.0268(12) Uani 1 1 d .
Sn1 Sn -0.31469(4) 1.53063(4) -0.19872(2) 0.02850(11) Uani 1 1 d .
N4 N 0.0411(4) 1.2737(4) -0.2462(2) 0.0237(9) Uani 1 1 d .
C3 C -0.0115(6) 1.6924(6) -0.2163(3) 0.0343(13) Uani 1 1 d .
C11 C -0.3139(7) 1.3465(8) 0.0122(3) 0.0521(17) Uani 1 1 d .
H11A H -0.2058 1.3533 0.0202 0.078 Uiso 1 1 calc R
H11B H -0.3718 1.3045 0.0653 0.078 Uiso 1 1 calc R
H11C H -0.3650 1.4423 -0.0101 0.078 Uiso 1 1 calc R
C31 C -0.0752(8) 1.7290(7) -0.1339(4) 0.0507(16) Uani 1 1 d .
H31A H -0.1902 1.7381 -0.1275 0.076 Uiso 1 1 calc R
H31B H -0.0402 1.8197 -0.1321 0.076 Uiso 1 1 calc R
H31C H -0.0363 1.6528 -0.0889 0.076 Uiso 1 1 calc R
C32 C -0.0725(8) 1.8108(6) -0.2860(4) 0.0493(16) Uani 1 1 d .
H32A H -0.0280 1.7895 -0.3393 0.074 Uiso 1 1 calc R
H32B H -0.0414 1.9023 -0.2827 0.074 Uiso 1 1 calc R
H32C H -0.1872 1.8169 -0.2807 0.074 Uiso 1 1 calc R
C45 C 0.3336(7) 0.9757(6) -0.4288(4) 0.0443(15) Uani 1 1 d .
H45 H 0.4197 0.9080 -0.4402 0.053 Uiso 1 1 calc R
C47 C 0.1003(6) 1.1211(6) -0.4681(3) 0.0376(14) Uani 1 1 d .
H47 H 0.0264 1.1547 -0.5069 0.045 Uiso 1 1 calc R
C13 C -0.2311(8) 1.1064(8) -0.0137(4) 0.064(2) Uani 1 1 d .
H13A H -0.2325 1.0443 -0.0515 0.095 Uiso 1 1 calc R
H13B H -0.2859 1.0652 0.0405 0.095 Uiso 1 1 calc R
H13C H -0.1221 1.1144 -0.0078 0.095 Uiso 1 1 calc R
C21 C -0.3732(7) 1.6149(6) -0.4054(4) 0.0509(17) Uani 1 1 d .
H21A H -0.4087 1.6669 -0.3617 0.076 Uiso 1 1 calc R
H21B H -0.4505 1.6370 -0.4450 0.076 Uiso 1 1 calc R
H21C H -0.2718 1.6440 -0.4340 0.076 Uiso 1 1 calc R
C33 C 0.1660(7) 1.6828(7) -0.2266(4) 0.0480(16) Uani 1 1 d .
H33A H 0.2069 1.6070 -0.1821 0.072 Uiso 1 1 calc R
H33B H 0.1982 1.7744 -0.2245 0.072 Uiso 1 1 calc R
H33C H 0.2078 1.6606 -0.2801 0.072 Uiso 1 1 calc R
C46 C 0.2282(7) 1.0227(6) -0.4836(4) 0.0472(16) Uani 1 1 d .
H46 H 0.2412 0.9887 -0.5328 0.057 Uiso 1 1 calc R
C12 C -0.4800(7) 1.2398(8) -0.0581(4) 0.0516(17) Uani 1 1 d .
H12A H -0.5334 1.3350 -0.0795 0.077 Uiso 1 1 calc R
H12B H -0.5352 1.1967 -0.0044 0.077 Uiso 1 1 calc R
H12C H -0.4798 1.1793 -0.0969 0.077 Uiso 1 1 calc R
C42 C 0.4075(6) 1.0175(6) -0.2257(4) 0.0379(14) Uani 1 1 d .
H42 H 0.4804 0.9813 -0.1865 0.045 Uiso 1 1 calc R
C43 C 0.4295(6) 0.9737(6) -0.2977(4) 0.0407(15) Uani 1 1 d .
H43 H 0.5186 0.9092 -0.3093 0.049 Uiso 1 1 calc R
C41 C 0.2784(5) 1.1157(5) -0.2082(3) 0.0295(12) Uani 1 1 d .
H41 H 0.2656 1.1441 -0.1572 0.035 Uiso 1 1 calc R
C23 C -0.2933(6) 1.3769(7) -0.4343(3) 0.0434(15) Uani 1 1 d .
H23A H -0.1871 1.4007 -0.4573 0.065 Uiso 1 1 calc R
H23B H -0.3620 1.4042 -0.4781 0.065 Uiso 1 1 calc R
H23C H -0.2900 1.2737 -0.4106 0.065 Uiso 1 1 calc R
C44 C 0.3199(6) 1.0240(5) -0.3549(3) 0.0339(13) Uani 1 1 d .
C49 C 0.1897(6) 1.1246(5) -0.3378(3) 0.0289(12) Uani 1 1 d .
C48 C 0.0815(6) 1.1688(6) -0.3977(3) 0.0297(12) Uani 1 1 d .
H48 H -0.0076 1.2345 -0.3877 0.036 Uiso 1 1 calc R
C1 C -0.3122(6) 1.2529(6) -0.0479(3) 0.0384(14) Uani 1 1 d .

loop_
_atom_site_aniso_label
_atom_site_aniso_U_11
_atom_site_aniso_U_22
_atom_site_aniso_U_33
_atom_site_aniso_U_23
_atom_site_aniso_U_13
_atom_site_aniso_U_12
Sn3 0.02606(19) 0.0263(2) 0.02308(19) -0.00367(15) -0.00228(14) -0.00585(15)
N3 0.035(2) 0.027(2) 0.027(2) -0.0057(19) -0.0066(19) -0.0012(19)
C2 0.023(3) 0.027(3) 0.030(3) -0.001(2) -0.013(2) -0.004(2)
C22 0.027(3) 0.054(4) 0.043(3) -0.004(3) -0.011(3) -0.003(3)
Sn2 0.02564(19) 0.0240(2) 0.0275(2) -0.00403(16) -0.00254(15) -0.00403(15)
N1 0.030(2) 0.031(3) 0.022(2) -0.0052(19) -0.0018(18) -0.0036(19)
Sn4 0.0285(2) 0.0349(2) 0.0244(2) -0.00681(17) -0.00713(15) -0.00166(16)
N2 0.024(2) 0.026(2) 0.023(2) -0.0012(18) -0.0034(17) -0.0021(18)
C4 0.024(3) 0.023(3) 0.032(3) -0.005(2) 0.001(2) -0.004(2)
Sn1 0.0266(2) 0.0299(2) 0.0290(2) -0.00969(16) -0.00372(15) 0.00217(15)
N4 0.021(2) 0.024(2) 0.026(2) -0.0023(19) -0.0050(17) -0.0035(18)
C3 0.043(3) 0.026(3) 0.039(3) -0.014(3) -0.006(3) -0.007(2)
C11 0.044(4) 0.086(5) 0.025(3) -0.015(3) 0.000(3) -0.006(3)
C31 0.064(4) 0.048(4) 0.051(4) -0.026(3) -0.014(3) -0.007(3)
C32 0.071(4) 0.026(3) 0.059(4) -0.013(3) -0.019(3) -0.011(3)
C45 0.039(3) 0.034(3) 0.057(4) -0.019(3) 0.013(3) -0.001(3)
C47 0.039(3) 0.040(3) 0.036(3) -0.010(3) -0.004(3) -0.009(3)
C13 0.068(4) 0.068(5) 0.036(4) 0.011(3) 0.008(3) -0.002(4)
C21 0.060(4) 0.041(4) 0.054(4) 0.003(3) -0.034(3) -0.007(3)
C33 0.046(4) 0.046(4) 0.056(4) -0.014(3) -0.002(3) -0.020(3)
C46 0.057(4) 0.045(4) 0.038(3) -0.015(3) 0.010(3) -0.009(3)
C12 0.039(3) 0.078(5) 0.038(3) -0.008(3) 0.006(3) -0.024(3)
C42 0.026(3) 0.036(3) 0.050(4) -0.002(3) -0.009(3) -0.004(3)
C43 0.026(3) 0.026(3) 0.064(4) -0.006(3) 0.003(3) 0.001(2)
C41 0.026(3) 0.028(3) 0.032(3) -0.001(2) -0.002(2) -0.004(2)
C23 0.039(3) 0.061(4) 0.033(3) -0.014(3) -0.017(3) 0.003(3)
C44 0.031(3) 0.024(3) 0.042(3) -0.005(3) 0.008(3) -0.004(2)
C49 0.024(3) 0.024(3) 0.036(3) -0.002(2) 0.001(2) -0.007(2)
C48 0.033(3) 0.027(3) 0.028(3) -0.007(2) 0.001(2) -0.004(2)
C1 0.034(3) 0.048(4) 0.027(3) -0.001(3) 0.007(2) -0.009(3)

loop_
_atom_type_symbol
_atom_type_description
_atom_type_scat_dispersion_real
_atom_type_scat_dispersion_imag
_atom_type_scat_source
C C 0.0033 0.0016 'International Tables Vol C Tables 4.2.6.8 and 6.1.1.4'
H H 0.0000 0.0000 'International Tables Vol C Tables 4.2.6.8 and 6.1.1.4'
N N 0.0061 0.0033 'International Tables Vol C Tables 4.2.6.8 and 6.1.1.4'
Sn Sn -0.6537 1.4246 'International Tables Vol C Tables 4.2.6.8 and 6.1.1.4'

loop_
_geom_angle_atom_site_label_1
_geom_angle_atom_site_label_2
_geom_angle_atom_site_label_3
_geom_angle
N3 Sn3 N2 81.28(15)
N3 Sn3 N4 81.10(15)
N2 Sn3 N4 80.99(15)
C3 N3 Sn3 119.0(3)
C3 N3 Sn4 119.0(3)
Sn3 N3 Sn4 99.37(17)
C3 N3 Sn1 118.6(3)
Sn3 N3 Sn1 98.61(16)
Sn4 N3 Sn1 97.96(17)
N2 C2 C23 110.8(4)
N2 C2 C21 109.3(4)
C23 C2 C21 109.6(5)
N2 C2 C22 109.4(4)
C23 C2 C22 108.1(4)
C21 C2 C22 109.6(5)
N1 Sn2 N2 81.68(15)
N1 Sn2 N4 80.82(15)
N2 Sn2 N4 81.11(15)
C1 N1 Sn2 119.0(3)
C1 N1 Sn4 118.2(3)
Sn2 N1 Sn4 99.68(16)
C1 N1 Sn1 119.6(3)
Sn2 N1 Sn1 97.98(16)
Sn4 N1 Sn1 97.92(17)
N3 Sn4 N1 81.38(16)
N3 Sn4 N4 80.85(15)
N1 Sn4 N4 80.74(14)
C2 N2 Sn2 120.3(3)
C2 N2 Sn3 120.1(3)
Sn2 N2 Sn3 99.23(16)
C2 N2 Sn1 117.0(3)
Sn2 N2 Sn1 97.77(15)
Sn3 N2 Sn1 97.95(16)
C41 C4 C49 117.9(4)
C41 C4 N4 121.4(4)
C49 C4 N4 120.7(4)
N1 Sn1 N3 81.12(16)
N1 Sn1 N2 81.05(15)
N3 Sn1 N2 80.81(15)
C4 N4 Sn3 121.2(3)
C4 N4 Sn4 120.7(3)
Sn3 N4 Sn4 97.43(16)
C4 N4 Sn2 117.1(3)
Sn3 N4 Sn2 97.55(15)
Sn4 N4 Sn2 97.72(15)
N3 C3 C33 110.2(4)
N3 C3 C31 110.4(4)
C33 C3 C31 109.1(5)
N3 C3 C32 109.3(4)
C33 C3 C32 108.6(5)
C31 C3 C32 109.3(5)
C46 C45 C44 122.0(5)
C48 C47 C46 119.9(6)
C45 C46 C47 120.1(6)
C43 C42 C41 121.0(5)
C42 C43 C44 119.8(5)
C4 C41 C42 121.6(5)
C43 C44 C45 121.8(5)
C43 C44 C49 119.4(5)
C45 C44 C49 118.8(5)
C4 C49 C48 123.2(4)
C4 C49 C44 120.3(5)
C48 C49 C44 116.4(5)
C47 C48 C49 122.8(5)
N1 C1 C13 109.7(4)
N1 C1 C11 109.8(5)
C13 C1 C11 109.1(5)
N1 C1 C12 110.0(4)
C13 C1 C12 109.3(5)
C11 C1 C12 109.0(5)

loop_
_geom_bond_atom_site_label_1
_geom_bond_atom_site_label_2
_geom_bond_distance
Sn3 N3 2.181(4)
Sn3 N2 2.199(4)
Sn3 N4 2.218(4)
N3 C3 1.489(6)
N3 Sn4 2.191(4)
N3 Sn1 2.199(4)
C2 N2 1.503(6)
C2 C23 1.503(7)
C2 C21 1.505(8)
C2 C22 1.523(7)
Sn2 N1 2.185(4)
Sn2 N2 2.187(4)
Sn2 N4 2.224(4)
N1 C1 1.496(6)
N1 Sn4 2.194(4)
N1 Sn1 2.197(4)
Sn4 N4 2.219(4)
N2 Sn1 2.203(4)
C4 C41 1.382(7)
C4 C49 1.415(7)
C4 N4 1.425(6)
C3 C33 1.515(8)
C3 C31 1.519(8)
C3 C32 1.523(8)
C11 C1 1.512(8)
C45 C46 1.347(8)
C45 C44 1.417(8)
C47 C48 1.354(7)
C47 C46 1.393(8)
C13 C1 1.509(8)
C12 C1 1.517(8)
C42 C43 1.358(8)
C42 C41 1.407(7)
C43 C44 1.405(8)
C44 C49 1.426(7)
C49 C48 1.426(7)
